data_4060775
loop_
_publ_author_name
'Cera, M'
Cerrada,E.
Laguna,M.
'Mata, J. A.'
'Teruel, H.'

_journal_name_full Organometallics
_journal_paper_doi 10.1021/om010541c
_journal_year 2002
_chemical_formula_sum 'C44 H46 Br2 N O3 P Pd'
_chemical_formula_weight 934.01
_space_group_IT_number 2
_symmetry_cell_setting triclinic
_symmetry_space_group_name_Hall '-P 1'
_symmetry_space_group_name_H-M 'P -1'
_cell_angle_alpha 77.340(10)
_cell_angle_beta 87.670(10)
_cell_angle_gamma 84.720(10)
_cell_formula_units_Z 2
_cell_length_a 9.5730(10)
_cell_length_b 11.5620(10)
_cell_length_c 19.0280(10)
_cell_measurement_temperature 100(2)
_cell_volume 2045.7(3)
_diffrn_ambient_temperature 100(2)
_exptl_crystal_density_diffrn 1.516
_cod_depositor_comments
;
The following automatic conversions were performed:
'_symmetry_cell_setting' value 'Triclinic' changed to 'triclinic'
according to '/home/saulius/struct/CIF-dictionaries/cif_core.dic'
dictionary named 'cif_core.dic' version 2.4.1 from 2010-06-29.

Automatic conversion script
Id: cif_fix_enum 1527 2010-12-29 10:47:43Z saulius 
;
_cod_database_code 4060775

loop_
_symmetry_equiv_pos_as_xyz
'x, y, z'
'-x, -y, -z'

loop_
_atom_site_label
_atom_site_type_symbol
_atom_site_fract_x
_atom_site_fract_y
_atom_site_fract_z
_atom_site_U_iso_or_equiv
_atom_site_adp_type
_atom_site_occupancy
_atom_site_calc_flag
_atom_site_refinement_flags
_atom_site_disorder_assembly
_atom_site_disorder_group
Pd1 Pd 0.24875(3) 0.08740(2) 0.300768(16) 0.02545(9) Uani 1 d . . .
Br1 Br 0.05409(5) 0.16873(4) 0.37264(2) 0.03872(13) Uani 1 d . . .
Br2 Br 0.26483(4) -0.10485(4) 0.39175(2) 0.03460(12) Uani 1 d . . .
P1 P 0.22303(11) 0.25972(9) 0.22582(6) 0.0273(2) Uani 1 d . . .
O1 O 0.2201(3) 0.3791(2) 0.25571(16) 0.0308(6) Uani 1 d . . .
O2 O 0.3332(3) 0.2826(2) 0.16015(15) 0.0332(6) Uani 1 d . . .
O3 O 0.0730(3) 0.2993(2) 0.18969(16) 0.0359(7) Uani 1 d . . .
N1 N 0.2239(3) -0.8357(3) 0.59163(17) 0.0262(7) Uani 1 d . . .
C1 C 0.4203(4) 0.0241(3) 0.2419(2) 0.0286(8) Uani 1 d . . .
C2 C 0.3670(4) -0.0251(4) 0.1824(2) 0.0327(9) Uani 1 d . . .
C3 C 0.3002(5) -0.1300(4) 0.1968(3) 0.0411(11) Uani 1 d . . .
C4 C 0.2548(6) -0.1773(4) 0.1419(3) 0.0503(13) Uani 1 d . . .
C5 C 0.2756(6) -0.1219(5) 0.0714(3) 0.0525(13) Uani 1 d . . .
C6 C 0.3432(5) -0.0181(4) 0.0558(2) 0.0429(11) Uani 1 d . . .
C7 C 0.3877(5) 0.0283(4) 0.1106(3) 0.0414(11) Uani 1 d . . .
C11 C 0.3298(4) 0.4157(3) 0.2884(2) 0.0293(9) Uani 1 d . . .
C21 C 0.3099(4) 0.5318(3) 0.2985(2) 0.0313(9) Uani 1 d . . .
C31 C 0.4155(5) 0.5766(4) 0.3292(2) 0.0370(10) Uani 1 d . . .
C41 C 0.5396(5) 0.5064(4) 0.3495(2) 0.0390(10) Uani 1 d . . .
C51 C 0.5574(5) 0.3929(4) 0.3380(2) 0.0382(10) Uani 1 d . . .
C61 C 0.4534(5) 0.3462(4) 0.3078(2) 0.0361(10) Uani 1 d . . .
C12 C 0.3265(5) 0.3894(4) 0.1070(2) 0.0344(9) Uani 1 d . . .
C22 C 0.2396(6) 0.4028(4) 0.0507(3) 0.0459(12) Uani 1 d . . .
C32 C 0.2351(6) 0.5069(5) -0.0019(3) 0.0539(13) Uani 1 d . . .
C42 C 0.3179(6) 0.5952(4) 0.0032(3) 0.0525(13) Uani 1 d . . .
C52 C 0.4081(6) 0.5802(4) 0.0608(3) 0.0474(12) Uani 1 d . . .
C62 C 0.4117(5) 0.4759(4) 0.1135(2) 0.0409(11) Uani 1 d . . .
C13 C -0.0210(4) 0.2253(3) 0.1722(2) 0.0317(9) Uani 1 d . . .
C23 C 0.0217(4) 0.1333(4) 0.1398(2) 0.0365(10) Uani 1 d . . .
C33 C -0.0793(5) 0.0680(4) 0.1216(3) 0.0426(11) Uani 1 d . . .
C43 C -0.2190(5) 0.0935(4) 0.1361(3) 0.0442(11) Uani 1 d . . .
C53 C -0.2581(5) 0.1863(4) 0.1681(3) 0.0440(11) Uani 1 d . . .
C63 C -0.1595(5) 0.2532(4) 0.1870(2) 0.0368(10) Uani 1 d . . .
C71 C 0.1163(4) -0.7434(3) 0.5482(2) 0.0268(8) Uani 1 d . . .
C72 C 0.1370(4) -0.6161(3) 0.5511(2) 0.0255(8) Uani 1 d . . .
C73 C 0.0715(4) -0.5654(3) 0.6045(2) 0.0303(9) Uani 1 d . . .
C74 C 0.0836(5) -0.4469(4) 0.6052(2) 0.0349(10) Uani 1 d . . .
C75 C 0.1601(4) -0.3786(3) 0.5514(2) 0.0328(9) Uani 1 d . . .
C76 C 0.2267(5) -0.4281(3) 0.4980(2) 0.0339(9) Uani 1 d . . .
C77 C 0.2144(4) -0.5463(3) 0.4978(2) 0.0312(9) Uani 1 d . . .
C78 C 0.2148(4) -0.8321(4) 0.6707(2) 0.0316(9) Uani 1 d . . .
C79 C 0.0771(5) -0.8657(4) 0.7085(3) 0.0421(11) Uani 1 d . . .
C80 C 0.3725(4) -0.8102(3) 0.5661(2) 0.0298(9) Uani 1 d . . .
C81 C 0.4083(5) -0.8242(4) 0.4905(2) 0.0413(11) Uani 1 d . . .
C82 C 0.1892(5) -0.9541(3) 0.5793(2) 0.0348(10) Uani 1 d . . .
C83 C 0.2859(5) -1.0585(4) 0.6186(3) 0.0437(11) Uani 1 d . . .
C91 C 0.0719(8) 0.4029(5) 0.8367(4) 0.070(2) Uani 1 d . . .
C92 C 0.1947(8) 0.4022(5) 0.7982(3) 0.0640(17) Uani 1 d . . .
C93 C 0.3027(7) 0.3207(5) 0.8186(3) 0.0583(15) Uani 1 d . . .
C94 C 0.2885(6) 0.2343(4) 0.8787(3) 0.0469(12) Uani 1 d . . .
C95 C 0.1659(6) 0.2285(4) 0.9191(3) 0.0473(12) Uani 1 d . . .
C96 C 0.0570(6) 0.3142(6) 0.8986(4) 0.0659(17) Uani 1 d . . .
H3 H 0.2863 -0.1698 0.2445 0.045 Uiso 1 d . . .
H4 H 0.2094 -0.2466 0.1530 0.058 Uiso 1 d . . .
H5 H 0.2456 -0.1548 0.0347 0.060 Uiso 1 d . . .
H6 H 0.3574 0.0205 0.0080 0.049 Uiso 1 d . . .
H7 H 0.4327 0.0983 0.0987 0.048 Uiso 1 d . . .
H21 H 0.2278 0.5784 0.2842 0.035 Uiso 1 d . . .
H31 H 0.4038 0.6534 0.3369 0.042 Uiso 1 d . . .
H41 H 0.6105 0.5361 0.3704 0.044 Uiso 1 d . . .
H51 H 0.6399 0.3462 0.3515 0.043 Uiso 1 d . . .
H61 H 0.4667 0.2692 0.3005 0.041 Uiso 1 d . . .
H22 H 0.1829 0.3426 0.0474 0.051 Uiso 1 d . . .
H32 H 0.1751 0.5177 -0.0406 0.060 Uiso 1 d . . .
H42 H 0.3145 0.6652 -0.0322 0.060 Uiso 1 d . . .
H52 H 0.4645 0.6405 0.0640 0.054 Uiso 1 d . . .
H62 H 0.4704 0.4654 0.1528 0.045 Uiso 1 d . . .
H23 H 0.1164 0.1152 0.1300 0.041 Uiso 1 d . . .
H33 H -0.0522 0.0057 0.0990 0.050 Uiso 1 d . . .
H43 H -0.2857 0.0476 0.1235 0.051 Uiso 1 d . . .
H53 H -0.3525 0.2047 0.1777 0.051 Uiso 1 d . . .
H63 H -0.1873 0.3161 0.2088 0.042 Uiso 1 d . . .
H73 H 0.0188 -0.6108 0.6404 0.034 Uiso 1 d . . .
H74 H 0.0399 -0.4135 0.6417 0.039 Uiso 1 d . . .
H75 H 0.1670 -0.2985 0.5513 0.037 Uiso 1 d . . .
H76 H 0.2792 -0.3818 0.4625 0.037 Uiso 1 d . . .
H77 H 0.2589 -0.5790 0.4614 0.035 Uiso 1 d . . .
H78A H 0.2295 -0.7521 0.6753 0.036 Uiso 1 d . . .
H78B H 0.2909 -0.8850 0.6951 0.036 Uiso 1 d . . .
H79A H -0.0001 -0.8239 0.6807 0.059 Uiso 1 d . . .
H79B H 0.0729 -0.8477 0.7554 0.059 Uiso 1 d . . .
H79C H 0.0710 -0.9508 0.7140 0.059 Uiso 1 d . . .
H80A H 0.3870 -0.7299 0.5697 0.033 Uiso 1 d . . .
H80B H 0.4371 -0.8641 0.5987 0.033 Uiso 1 d . . .
H81A H 0.4032 -0.9050 0.4873 0.060 Uiso 1 d . . .
H81B H 0.5014 -0.8010 0.4775 0.060 Uiso 1 d . . .
H81C H 0.3426 -0.7734 0.4578 0.060 Uiso 1 d . . .
H82A H 0.1957 -0.9520 0.5281 0.040 Uiso 1 d . . .
H82B H 0.0930 -0.9662 0.5951 0.040 Uiso 1 d . . .
H83A H 0.3816 -1.0440 0.6059 0.063 Uiso 1 d . . .
H83B H 0.2641 -1.1299 0.6059 0.063 Uiso 1 d . . .
H83C H 0.2723 -1.0657 0.6700 0.063 Uiso 1 d . . .
H91 H -0.0010 0.4613 0.8222 0.082 Uiso 1 d . . .
H92 H 0.2038 0.4609 0.7564 0.074 Uiso 1 d . . .
H93 H 0.3872 0.3227 0.7919 0.067 Uiso 1 d . . .
H94 H 0.3629 0.1778 0.8934 0.054 Uiso 1 d . . .
H95 H 0.1575 0.1680 0.9603 0.053 Uiso 1 d . . .
H96 H -0.0258 0.3126 0.9258 0.076 Uiso 1 d . . .

loop_
_atom_site_aniso_label
_atom_site_aniso_U_11
_atom_site_aniso_U_22
_atom_site_aniso_U_33
_atom_site_aniso_U_23
_atom_site_aniso_U_13
_atom_site_aniso_U_12
Pd1 0.02739(16) 0.02354(15) 0.02608(16) -0.00583(12) -0.00355(12) -0.00320(11)
Br1 0.0451(3) 0.0325(2) 0.0391(3) -0.01107(19) 0.0065(2) -0.00134(19)
Br2 0.0327(2) 0.0312(2) 0.0363(2) 0.00042(17) -0.00348(18) -0.00131(17)
P1 0.0280(5) 0.0251(5) 0.0299(5) -0.0067(4) -0.0062(4) -0.0038(4)
O1 0.0277(14) 0.0262(14) 0.0395(16) -0.0079(12) -0.0071(12) -0.0028(11)
O2 0.0422(17) 0.0286(14) 0.0290(15) -0.0051(12) 0.0018(13) -0.0075(13)
O3 0.0366(16) 0.0265(14) 0.0438(18) -0.0029(13) -0.0152(14) -0.0041(12)
N1 0.0280(17) 0.0241(16) 0.0260(17) -0.0046(13) -0.0026(14) -0.0001(13)
C1 0.029(2) 0.033(2) 0.0224(19) -0.0008(16) -0.0060(16) -0.0010(16)
C2 0.026(2) 0.033(2) 0.038(2) -0.0075(18) 0.0014(18) 0.0019(17)
C3 0.052(3) 0.036(2) 0.036(2) -0.0097(19) 0.001(2) -0.003(2)
C4 0.071(4) 0.038(3) 0.044(3) -0.007(2) -0.006(3) -0.011(2)
C5 0.071(4) 0.053(3) 0.036(3) -0.014(2) -0.006(3) -0.001(3)
C6 0.048(3) 0.049(3) 0.027(2) -0.005(2) 0.004(2) 0.009(2)
C7 0.036(2) 0.042(3) 0.042(3) -0.004(2) 0.006(2) 0.003(2)
C11 0.036(2) 0.030(2) 0.0228(19) -0.0054(16) -0.0010(17) -0.0094(17)
C21 0.032(2) 0.027(2) 0.034(2) -0.0061(17) 0.0024(18) -0.0026(17)
C31 0.051(3) 0.030(2) 0.033(2) -0.0125(18) 0.000(2) -0.008(2)
C41 0.045(3) 0.033(2) 0.041(3) -0.0074(19) -0.011(2) -0.011(2)
C51 0.040(2) 0.035(2) 0.040(3) -0.0061(19) -0.013(2) -0.0043(19)
C61 0.043(2) 0.027(2) 0.038(2) -0.0069(18) -0.010(2) -0.0008(18)
C12 0.048(3) 0.030(2) 0.025(2) -0.0050(17) 0.0030(19) -0.0104(19)
C22 0.063(3) 0.044(3) 0.032(2) -0.005(2) -0.004(2) -0.020(2)
C32 0.079(4) 0.053(3) 0.028(2) -0.001(2) -0.007(3) -0.011(3)
C42 0.081(4) 0.037(3) 0.034(3) 0.002(2) 0.008(3) -0.006(3)
C52 0.069(3) 0.037(2) 0.039(3) -0.008(2) 0.009(2) -0.022(2)
C62 0.058(3) 0.035(2) 0.029(2) -0.0047(18) 0.003(2) -0.008(2)
C13 0.035(2) 0.027(2) 0.032(2) 0.0013(17) -0.0087(18) -0.0079(17)
C23 0.032(2) 0.040(2) 0.037(2) -0.007(2) -0.0061(19) -0.0031(19)
C33 0.048(3) 0.039(2) 0.042(3) -0.008(2) -0.011(2) -0.005(2)
C43 0.048(3) 0.040(2) 0.045(3) -0.002(2) -0.015(2) -0.015(2)
C53 0.032(2) 0.051(3) 0.046(3) -0.001(2) -0.002(2) -0.010(2)
C63 0.039(2) 0.035(2) 0.036(2) -0.0041(19) -0.003(2) -0.0052(19)
C71 0.031(2) 0.0217(18) 0.028(2) -0.0033(15) -0.0092(17) -0.0001(15)
C72 0.0278(19) 0.0218(18) 0.0268(19) -0.0047(15) -0.0095(16) 0.0007(15)
C73 0.028(2) 0.028(2) 0.035(2) -0.0074(17) -0.0014(17) 0.0007(16)
C74 0.039(2) 0.032(2) 0.035(2) -0.0129(18) -0.0078(19) 0.0049(18)
C75 0.036(2) 0.0240(19) 0.041(2) -0.0107(18) -0.0159(19) 0.0021(17)
C76 0.041(2) 0.026(2) 0.035(2) -0.0043(17) -0.0064(19) -0.0070(18)
C77 0.037(2) 0.029(2) 0.030(2) -0.0099(17) -0.0080(18) 0.0006(17)
C78 0.034(2) 0.032(2) 0.028(2) -0.0043(17) -0.0037(17) -0.0003(17)
C79 0.044(3) 0.041(3) 0.037(2) 0.000(2) 0.005(2) -0.003(2)
C80 0.0253(19) 0.030(2) 0.033(2) -0.0060(17) -0.0026(17) 0.0014(16)
C81 0.038(2) 0.046(3) 0.036(2) -0.006(2) 0.005(2) 0.006(2)
C82 0.043(2) 0.0193(18) 0.042(2) -0.0064(17) -0.002(2) -0.0010(17)
C83 0.046(3) 0.026(2) 0.056(3) -0.004(2) -0.003(2) 0.0026(19)
C91 0.088(5) 0.037(3) 0.092(5) -0.029(3) -0.054(4) 0.014(3)
C92 0.098(5) 0.046(3) 0.050(3) -0.007(3) -0.027(3) -0.013(3)
C93 0.087(4) 0.048(3) 0.043(3) -0.011(2) -0.002(3) -0.019(3)
C94 0.056(3) 0.043(3) 0.044(3) -0.011(2) -0.006(2) -0.007(2)
C95 0.056(3) 0.040(3) 0.048(3) -0.010(2) -0.007(2) -0.009(2)
C96 0.053(3) 0.070(4) 0.088(5) -0.045(4) -0.011(3) -0.004(3)

loop_
_geom_bond_atom_site_label_1
_geom_bond_atom_site_label_2
_geom_bond_distance
_geom_bond_site_symmetry_2
_geom_bond_publ_flag
Pd1 C1 2.116(4) . ?
Pd1 P1 2.1811(11) . ?
Pd1 Br2 2.4967(6) . ?
Pd1 Br1 2.5022(6) . ?
P1 O2 1.595(3) . ?
P1 O1 1.602(3) . ?
P1 O3 1.602(3) . ?
O1 C11 1.385(5) . ?
O2 C12 1.413(5) . ?
O3 C13 1.394(5) . ?
N1 C82 1.507(5) . ?
N1 C78 1.513(5) . ?
N1 C80 1.518(5) . ?
N1 C71 1.537(5) . ?
C1 C2 1.498(6) . ?
C2 C7 1.385(6) . ?
C2 C3 1.392(6) . ?
C3 C4 1.381(6) . ?
C4 C5 1.370(7) . ?
C5 C6 1.385(7) . ?
C6 C7 1.371(7) . ?
C11 C61 1.383(6) . ?
C11 C21 1.393(5) . ?
C21 C31 1.381(6) . ?
C31 C41 1.393(6) . ?
C41 C51 1.372(6) . ?
C51 C61 1.376(6) . ?
C12 C22 1.356(6) . ?
C12 C62 1.376(6) . ?
C22 C32 1.385(7) . ?
C32 C42 1.371(7) . ?
C42 C52 1.395(7) . ?
C52 C62 1.388(6) . ?
C13 C23 1.365(6) . ?
C13 C63 1.368(6) . ?
C23 C33 1.380(6) . ?
C33 C43 1.372(7) . ?
C43 C53 1.362(7) . ?
C53 C63 1.380(6) . ?
C71 C72 1.516(5) . ?
C72 C73 1.383(6) . ?
C72 C77 1.385(6) . ?
C73 C74 1.388(5) . ?
C74 C75 1.378(6) . ?
C75 C76 1.378(6) . ?
C76 C77 1.384(5) . ?
C78 C79 1.517(6) . ?
C80 C81 1.506(6) . ?
C82 C83 1.525(6) . ?
C91 C92 1.360(9) . ?
C91 C96 1.394(9) . ?
C92 C93 1.343(8) . ?
C93 C94 1.355(7) . ?
C94 C95 1.375(7) . ?
C95 C96 1.376(7) . ?
